data_4108229
loop_
_publ_author_name
'Holger Braunschweig'
'Martin Kaupp'
'Christopher J. Adams'
'Thomas Kupfer'
'Krzysztof Radacki'
'Sandra Schinzel'

_publ_contact_author_address
; Institut fuer Anorganische Chemie
Universitaet Wuerzburg
Am Hubland
97074 Wuerzburg, Germany
;
_publ_contact_author_email H.Braunschweig@mail.uni-wuerzburg.de
_publ_contact_author_fax +49-931-8884623
_publ_contact_author_name 'Prof. Dr. Holger Braunschweig'
_publ_contact_author_phone +49-931-8885260
_publ_section_title
;
 Synthesis, Reactivity, and Electronic Structure of [n]Vanadoarenophanes:
 An Experimental and Theoretical Study
;
_journal_name_full 'Journal of the American Chemical Society'
_journal_page_first 11376
_journal_page_last 11393
_journal_paper_doi 10.1021/ja802034p
_journal_volume 130
_journal_year 2008
_chemical_formula_moiety 'C16 H22 B2 N2 V'
_chemical_formula_sum 'C16 H22 B2 N2 V'
_chemical_formula_weight 314.92
_chemical_name_common
;
?
;
_chemical_name_systematic
; 
?
;
_space_group_IT_number 14
_symmetry_cell_setting monoclinic
_symmetry_space_group_name_Hall '-P 2ybc'
_symmetry_space_group_name_H-M 'P 1 21/c 1'
_atom_sites_solution_hydrogens geom
_atom_sites_solution_primary direct
_atom_sites_solution_secondary difmap
_audit_creation_method SHELXL-97
_cell_angle_alpha 90.00
_cell_angle_beta 91.3710(10)
_cell_angle_gamma 90.00
_cell_formula_units_Z 4
_cell_length_a 17.6200(3)
_cell_length_b 8.8212(2)
_cell_length_c 9.8947(2)
_cell_measurement_reflns_used 9351
_cell_measurement_temperature 100(2)
_cell_measurement_theta_max 31.38
_cell_measurement_theta_min 2.31
_cell_volume 1537.49(5)
_computing_cell_refinement 'Saint+ ver. 7.12A (Bruker AXS)'
_computing_data_collection 'APEX2 ver. 1.0-27 (Bruker AXS)'
_computing_data_reduction 'Saint+ ver. 7.12A (Bruker AXS)'
_computing_molecular_graphics 'XP ver. 5.1 (Bruker AXS, 1998)'
_computing_publication_material 'SHELXL-97 (Sheldrick, 1997)'
_computing_structure_refinement 'SHELXL-97 (Sheldrick, 1997)'
_computing_structure_solution 'SHELXS-97 (Sheldrick, 1990)'
_diffrn_ambient_temperature 100(2)
_diffrn_measured_fraction_theta_full 0.998
_diffrn_measured_fraction_theta_max 0.959
_diffrn_measurement_device_type 'CCD area detector'
_diffrn_measurement_method 'phi and omega scans'
_diffrn_radiation_monochromator 'multi-layer mirror'
_diffrn_radiation_source 'rotating anode'
_diffrn_radiation_type MoK\a
_diffrn_radiation_wavelength 0.71073
_diffrn_reflns_av_R_equivalents 0.0345
_diffrn_reflns_av_sigmaI/netI 0.0139
_diffrn_reflns_limit_h_max 25
_diffrn_reflns_limit_h_min -25
_diffrn_reflns_limit_k_max 12
_diffrn_reflns_limit_k_min -12
_diffrn_reflns_limit_l_max 14
_diffrn_reflns_limit_l_min -14
_diffrn_reflns_number 71628
_diffrn_reflns_theta_full 26.00
_diffrn_reflns_theta_max 31.49
_diffrn_reflns_theta_min 1.16
_exptl_absorpt_coefficient_mu 0.637
_exptl_absorpt_correction_T_max 0.9049
_exptl_absorpt_correction_T_min 0.8885
_exptl_absorpt_correction_type multi-scan
_exptl_absorpt_process_details 'Sadabs 2004/1 (Brucker Nonius 2004)'
_exptl_crystal_colour red
_exptl_crystal_density_diffrn 1.360
_exptl_crystal_description block
_exptl_crystal_F_000 660
_exptl_crystal_size_max 0.19
_exptl_crystal_size_mid 0.17
_exptl_crystal_size_min 0.16
_refine_diff_density_max 0.616
_refine_diff_density_min -0.276
_refine_diff_density_rms 0.073
_refine_ls_extinction_method none
_refine_ls_goodness_of_fit_ref 1.046
_refine_ls_hydrogen_treatment constr
_refine_ls_matrix_type full
_refine_ls_number_parameters 190
_refine_ls_number_reflns 4904
_refine_ls_number_restraints 0
_refine_ls_restrained_S_all 1.046
_refine_ls_R_factor_all 0.0370
_refine_ls_R_factor_gt 0.0335
_refine_ls_shift/su_max 0.000
_refine_ls_shift/su_mean 0.000
_refine_ls_structure_factor_coef Fsqd
_refine_ls_weighting_details 'calc w=1/[\s^2^(Fo^2^)+(0.0568P)^2^+0.6930P] where P=(Fo^2^+2Fc^2^)/3'
_refine_ls_weighting_scheme calc
_refine_ls_wR_factor_gt 0.0918
_refine_ls_wR_factor_ref 0.0958
_reflns_number_gt 4467
_reflns_number_total 4904
_reflns_threshold_expression >2sigma(I)
_cod_data_source_file ja802034p-file003.cif
_cod_data_source_block KR086
_cod_original_sg_symbol_Hall '-P 2ybc '
_cod_database_code 4108229

loop_
_symmetry_equiv_pos_as_xyz
'x, y, z'
'-x, y+1/2, -z+1/2'
'-x, -y, -z'
'x, -y-1/2, z-1/2'

loop_
_atom_site_label
_atom_site_type_symbol
_atom_site_fract_x
_atom_site_fract_y
_atom_site_fract_z
_atom_site_U_iso_or_equiv
_atom_site_adp_type
_atom_site_occupancy
_atom_site_symmetry_multiplicity
_atom_site_calc_flag
_atom_site_refinement_flags
V1 V 0.144387(9) 0.498739(18) 0.145683(17) 0.01199(7) Uani 1 1 d .
C1 C 0.23031(6) 0.40257(12) 0.28130(10) 0.01489(18) Uani 1 1 d .
C2 C 0.20172(6) 0.28702(12) 0.18981(10) 0.01598(18) Uani 1 1 d .
H2A H 0.2365 0.2322 0.1365 0.019 Uiso 1 1 calc R
C3 C 0.12313(6) 0.25336(12) 0.17757(11) 0.0184(2) Uani 1 1 d .
H3A H 0.1060 0.1751 0.1184 0.022 Uiso 1 1 calc R
C4 C 0.07018(6) 0.33640(13) 0.25358(11) 0.0193(2) Uani 1 1 d .
H4A H 0.0174 0.3170 0.2426 0.023 Uiso 1 1 calc R
C5 C 0.09648(6) 0.44879(14) 0.34625(11) 0.0188(2) Uani 1 1 d .
H5A H 0.0611 0.5038 0.3982 0.023 Uiso 1 1 calc R
C6 C 0.17546(6) 0.47930(13) 0.36158(11) 0.0170(2) Uani 1 1 d .
H6A H 0.1923 0.5521 0.4264 0.020 Uiso 1 1 calc R
C11 C 0.23706(5) 0.59074(12) 0.02960(10) 0.01347(17) Uani 1 1 d .
C12 C 0.18470(6) 0.51783(12) -0.06280(10) 0.01453(19) Uani 1 1 d .
H12A H 0.2032 0.4447 -0.1244 0.017 Uiso 1 1 calc R
C13 C 0.10597(6) 0.55235(13) -0.06438(10) 0.01592(18) Uani 1 1 d .
H13A H 0.0723 0.4994 -0.1241 0.019 Uiso 1 1 calc R
C14 C 0.07733(6) 0.66571(12) 0.02295(11) 0.01693(19) Uani 1 1 d .
H14A H 0.0246 0.6880 0.0226 0.020 Uiso 1 1 calc R
C15 C 0.12824(6) 0.74516(12) 0.11064(11) 0.01667(19) Uani 1 1 d .
H15A H 0.1099 0.8242 0.1663 0.020 Uiso 1 1 calc R
C16 C 0.20643(6) 0.70719(12) 0.11558(10) 0.01498(18) Uani 1 1 d .
H16A H 0.2395 0.7595 0.1768 0.018 Uiso 1 1 calc R
B1 B 0.30942(7) 0.47818(14) 0.24792(12) 0.0152(2) Uani 1 1 d .
N1 N 0.35881(5) 0.53995(13) 0.34672(9) 0.01692(17) Uani 1 1 d .
C21 C 0.42675(6) 0.62447(15) 0.31289(12) 0.0235(2) Uani 1 1 d .
H21A H 0.4326 0.6241 0.2146 0.035 Uiso 1 1 calc R
H21B H 0.4713 0.5770 0.3565 0.035 Uiso 1 1 calc R
H21C H 0.4221 0.7292 0.3447 0.035 Uiso 1 1 calc R
C22 C 0.34770(7) 0.53731(15) 0.49215(11) 0.0215(2) Uani 1 1 d .
H22A H 0.3017 0.4797 0.5116 0.032 Uiso 1 1 calc R
H22B H 0.3424 0.6413 0.5255 0.032 Uiso 1 1 calc R
H22C H 0.3916 0.4892 0.5372 0.032 Uiso 1 1 calc R
B2 B 0.31281(7) 0.50672(12) 0.07647(12) 0.0145(2) Uani 1 1 d .
N2 N 0.36398(5) 0.44553(11) -0.01557(9) 0.01627(17) Uani 1 1 d .
C31 C 0.42557(6) 0.34409(14) 0.02512(12) 0.0213(2) Uani 1 1 d .
H31A H 0.4271 0.3341 0.1238 0.032 Uiso 1 1 calc R
H31B H 0.4739 0.3857 -0.0050 0.032 Uiso 1 1 calc R
H31C H 0.4172 0.2443 -0.0161 0.032 Uiso 1 1 calc R
C32 C 0.35909(6) 0.46455(15) -0.16178(11) 0.0204(2) Uani 1 1 d .
H32A H 0.3172 0.5335 -0.1853 0.031 Uiso 1 1 calc R
H32B H 0.3499 0.3659 -0.2047 0.031 Uiso 1 1 calc R
H32C H 0.4068 0.5070 -0.1937 0.031 Uiso 1 1 calc R

loop_
_atom_site_aniso_label
_atom_site_aniso_U_11
_atom_site_aniso_U_22
_atom_site_aniso_U_33
_atom_site_aniso_U_23
_atom_site_aniso_U_13
_atom_site_aniso_U_12
V1 0.01155(10) 0.01449(10) 0.00991(10) 0.00126(5) -0.00015(6) -0.00072(5)
C1 0.0145(4) 0.0192(4) 0.0108(4) 0.0025(3) -0.0014(3) 0.0000(3)
C2 0.0179(4) 0.0151(4) 0.0149(4) 0.0023(3) -0.0012(3) 0.0008(3)
C3 0.0210(5) 0.0167(5) 0.0173(5) 0.0042(4) -0.0034(4) -0.0044(4)
C4 0.0153(4) 0.0248(5) 0.0178(5) 0.0074(4) -0.0005(3) -0.0043(4)
C5 0.0155(4) 0.0277(5) 0.0135(4) 0.0037(4) 0.0032(3) 0.0000(4)
C6 0.0166(5) 0.0236(5) 0.0106(4) 0.0012(4) -0.0002(3) -0.0009(4)
C11 0.0130(4) 0.0167(4) 0.0107(4) 0.0016(3) 0.0007(3) -0.0009(3)
C12 0.0152(4) 0.0183(4) 0.0102(4) 0.0007(3) 0.0003(3) 0.0003(3)
C13 0.0149(4) 0.0203(5) 0.0124(4) 0.0024(4) -0.0027(3) -0.0003(4)
C14 0.0147(4) 0.0191(5) 0.0169(4) 0.0041(4) -0.0002(3) 0.0018(3)
C15 0.0179(4) 0.0152(4) 0.0171(4) 0.0013(3) 0.0026(3) 0.0015(3)
C16 0.0157(4) 0.0154(4) 0.0139(4) 0.0005(3) 0.0005(3) -0.0024(3)
B1 0.0131(5) 0.0193(5) 0.0130(5) 0.0009(4) -0.0014(4) 0.0012(4)
N1 0.0144(4) 0.0228(4) 0.0135(4) -0.0004(3) -0.0018(3) 0.0002(3)
C21 0.0153(4) 0.0298(6) 0.0253(5) -0.0014(4) -0.0029(4) -0.0040(4)
C22 0.0208(5) 0.0303(6) 0.0133(5) -0.0025(4) -0.0040(4) 0.0042(4)
B2 0.0121(5) 0.0179(5) 0.0134(5) 0.0003(3) 0.0002(4) -0.0012(3)
N2 0.0144(4) 0.0200(4) 0.0145(4) 0.0004(3) 0.0011(3) 0.0009(3)
C31 0.0170(4) 0.0219(5) 0.0252(5) 0.0022(4) 0.0025(4) 0.0032(4)
C32 0.0191(5) 0.0284(5) 0.0138(4) -0.0011(4) 0.0034(4) -0.0008(4)

loop_
_atom_type_symbol
_atom_type_description
_atom_type_scat_dispersion_real
_atom_type_scat_dispersion_imag
_atom_type_scat_source
C C 0.0033 0.0016 'International Tables Vol C Tables 4.2.6.8 and 6.1.1.4'
H H 0.0000 0.0000 'International Tables Vol C Tables 4.2.6.8 and 6.1.1.4'
B B 0.0013 0.0007 'International Tables Vol C Tables 4.2.6.8 and 6.1.1.4'
N N 0.0061 0.0033 'International Tables Vol C Tables 4.2.6.8 and 6.1.1.4'
V V 0.3005 0.5294 'International Tables Vol C Tables 4.2.6.8 and 6.1.1.4'

loop_
_geom_angle_atom_site_label_1
_geom_angle_atom_site_label_2
_geom_angle_atom_site_label_3
_geom_angle
C2 V1 C16 121.78(4)
C2 V1 C1 38.97(4)
C16 V1 C1 94.01(4)
C2 V1 C11 94.35(4)
C16 V1 C11 38.94(4)
C1 V1 C11 87.19(4)
C2 V1 C6 68.43(4)
C16 V1 C6 94.88(4)
C1 V1 C6 38.33(4)
C11 V1 C6 111.67(4)
C2 V1 C12 95.48(4)
C16 V1 C12 68.35(4)
C1 V1 C12 111.88(4)
C11 V1 C12 38.25(4)
C6 V1 C12 146.79(4)
C2 V1 C15 159.25(4)
C16 V1 C15 37.72(4)
C1 V1 C15 124.35(4)
C11 V1 C15 69.33(4)
C6 V1 C15 104.85(4)
C12 V1 C15 79.74(4)
C2 V1 C5 80.44(4)
C16 V1 C5 119.74(4)
C1 V1 C5 69.17(4)
C11 V1 C5 148.48(4)
C6 V1 C5 37.54(4)
C12 V1 C5 171.91(4)
C15 V1 C5 106.51(4)
C2 V1 C3 37.73(4)
C16 V1 C3 159.32(4)
C1 V1 C3 69.44(4)
C11 V1 C3 124.74(4)
C6 V1 C3 79.91(4)
C12 V1 C3 105.47(4)
C15 V1 C3 162.92(4)
C5 V1 C3 67.07(4)
C2 V1 C13 120.21(4)
C16 V1 C13 80.44(4)
C1 V1 C13 148.62(4)
C11 V1 C13 69.05(4)
C6 V1 C13 171.36(4)
C12 V1 C13 37.43(4)
C15 V1 C13 67.05(4)
C5 V1 C13 139.91(4)
C3 V1 C13 106.97(4)
C2 V1 C4 67.98(4)
C16 V1 C4 156.38(4)
C1 V1 C4 82.03(4)
C11 V1 C4 161.60(4)
C6 V1 C4 67.66(4)
C12 V1 C4 134.69(4)
C15 V1 C4 129.05(4)
C5 V1 C4 37.25(4)
C3 V1 C4 37.13(4)
C13 V1 C4 114.57(4)
C2 V1 C14 156.81(4)
C16 V1 C14 68.07(4)
C1 V1 C14 161.30(4)
C11 V1 C14 81.99(4)
C6 V1 C14 134.18(4)
C12 V1 C14 67.56(4)
C15 V1 C14 37.18(4)
C5 V1 C14 114.22(4)
C3 V1 C14 129.22(4)
C13 V1 C14 37.26(4)
C4 V1 C14 112.09(4)
C6 C1 C2 116.73(9)
C6 C1 B1 121.56(9)
C2 C1 B1 117.42(9)
C6 C1 V1 71.88(6)
C2 C1 V1 70.19(6)
B1 C1 V1 108.06(7)
C3 C2 C1 121.72(9)
C3 C2 V1 73.34(6)
C1 C2 V1 70.84(6)
C3 C2 H2A 119.1
C1 C2 H2A 119.1
V1 C2 H2A 129.2
C4 C3 C2 120.03(10)
C4 C3 V1 71.75(6)
C2 C3 V1 68.93(6)
C4 C3 H3A 120.0
C2 C3 H3A 120.0
V1 C3 H3A 132.3
C3 C4 C5 119.66(9)
C3 C4 V1 71.12(6)
C5 C4 V1 71.02(6)
C3 C4 H4A 120.2
C5 C4 H4A 120.2
V1 C4 H4A 130.2
C4 C5 C6 120.28(10)
C4 C5 V1 71.73(6)
C6 C5 V1 70.46(6)
C4 C5 H5A 119.9
C6 C5 H5A 119.9
V1 C5 H5A 130.6
C5 C6 C1 121.47(10)
C5 C6 V1 72.00(6)
C1 C6 V1 69.79(6)
C5 C6 H6A 119.3
C1 C6 H6A 119.3
V1 C6 H6A 132.0
C12 C11 C16 116.72(9)
C12 C11 B2 120.02(9)
C16 C11 B2 118.89(9)
C12 C11 V1 71.95(6)
C16 C11 V1 70.07(5)
B2 C11 V1 107.95(6)
C13 C12 C11 121.58(9)
C13 C12 V1 71.94(6)
C11 C12 V1 69.80(6)
C13 C12 H12A 119.2
C11 C12 H12A 119.2
V1 C12 H12A 132.2
C12 C13 C14 120.33(9)
C12 C13 V1 70.63(6)
C14 C13 V1 71.69(6)
C12 C13 H13A 119.8
C14 C13 H13A 119.8
V1 C13 H13A 130.5
C15 C14 C13 119.39(9)
C15 C14 V1 70.98(6)
C13 C14 V1 71.05(6)
C15 C14 H14A 120.3
C13 C14 H14A 120.3
V1 C14 H14A 130.1
C16 C15 C14 120.29(10)
C16 C15 V1 69.03(6)
C14 C15 V1 71.84(6)
C16 C15 H15A 119.9
C14 C15 H15A 119.9
V1 C15 H15A 132.3
C15 C16 C11 121.57(9)
C15 C16 V1 73.25(6)
C11 C16 V1 70.99(6)
C15 C16 H16A 119.2
C11 C16 H16A 119.2
V1 C16 H16A 129.0
N1 B1 C1 123.46(10)
N1 B1 B2 126.55(10)
C1 B1 B2 108.58(9)
B1 N1 C21 122.56(9)
B1 N1 C22 125.88(10)
C21 N1 C22 111.46(9)
N1 C21 H21A 109.5
N1 C21 H21B 109.5
H21A C21 H21B 109.5
N1 C21 H21C 109.5
H21A C21 H21C 109.5
H21B C21 H21C 109.5
N1 C22 H22A 109.5
N1 C22 H22B 109.5
H22A C22 H22B 109.5
N1 C22 H22C 109.5
H22A C22 H22C 109.5
H22B C22 H22C 109.5
N2 B2 C11 122.59(10)
N2 B2 B1 128.48(10)
C11 B2 B1 107.96(8)
B2 N2 C31 122.86(9)
B2 N2 C32 125.17(9)
C31 N2 C32 111.79(9)
N2 C31 H31A 109.5
N2 C31 H31B 109.5
H31A C31 H31B 109.5
N2 C31 H31C 109.5
H31A C31 H31C 109.5
H31B C31 H31C 109.5
N2 C32 H32A 109.5
N2 C32 H32B 109.5
H32A C32 H32B 109.5
N2 C32 H32C 109.5
H32A C32 H32C 109.5
H32B C32 H32C 109.5

loop_
_geom_bond_atom_site_label_1
_geom_bond_atom_site_label_2
_geom_bond_distance
V1 C2 2.1629(10)
V1 C16 2.1635(10)
V1 C1 2.1715(10)
V1 C11 2.1758(9)
V1 C6 2.1992(11)
V1 C12 2.2042(10)
V1 C15 2.2185(11)
V1 C5 2.2194(10)
V1 C3 2.2205(11)
V1 C13 2.2214(10)
V1 C4 2.2287(11)
V1 C14 2.2297(10)
C1 C6 1.4352(15)
C1 C2 1.4459(14)
C1 B1 1.5870(16)
C2 C3 1.4185(14)
C2 H2A 0.9500
C3 C4 1.4165(16)
C3 H3A 0.9500
C4 C5 1.4206(16)
C4 H4A 0.9500
C5 C6 1.4221(15)
C5 H5A 0.9500
C6 H6A 0.9500
C11 C12 1.4353(14)
C11 C16 1.4465(14)
C11 B2 1.5863(15)
C12 C13 1.4200(14)
C12 H12A 0.9500
C13 C14 1.4221(15)
C13 H13A 0.9500
C14 C15 1.4183(15)
C14 H14A 0.9500
C15 C16 1.4174(14)
C15 H15A 0.9500
C16 H16A 0.9500
B1 N1 1.4033(15)
B1 B2 1.7175(17)
N1 C21 1.4562(15)
N1 C22 1.4570(14)
C21 H21A 0.9800
C21 H21B 0.9800
C21 H21C 0.9800
C22 H22A 0.9800
C22 H22B 0.9800
C22 H22C 0.9800
B2 N2 1.4045(15)
N2 C31 1.4560(14)
N2 C32 1.4569(14)
C31 H31A 0.9800
C31 H31B 0.9800
C31 H31C 0.9800
C32 H32A 0.9800
C32 H32B 0.9800
C32 H32C 0.9800

loop_
_geom_torsion_atom_site_label_1
_geom_torsion_atom_site_label_2
_geom_torsion_atom_site_label_3
_geom_torsion_atom_site_label_4
_geom_torsion
C2 V1 C1 C6 -128.38(9)
C16 V1 C1 C6 92.80(6)
C11 V1 C1 C6 131.17(7)
C12 V1 C1 C6 161.06(6)
C15 V1 C1 C6 68.66(7)
C5 V1 C1 C6 -27.56(6)
C3 V1 C1 C6 -99.95(7)
C13 V1 C1 C6 170.99(7)
C4 V1 C1 C6 -63.78(7)
C14 V1 C1 C6 76.61(13)
C16 V1 C1 C2 -138.82(6)
C11 V1 C1 C2 -100.45(6)
C6 V1 C1 C2 128.38(9)
C12 V1 C1 C2 -70.56(6)
C15 V1 C1 C2 -162.96(6)
C5 V1 C1 C2 100.82(7)
C3 V1 C1 C2 28.43(6)
C13 V1 C1 C2 -60.63(10)
C4 V1 C1 C2 64.60(6)
C14 V1 C1 C2 -155.01(11)
C2 V1 C1 B1 113.42(9)
C16 V1 C1 B1 -25.40(7)
C11 V1 C1 B1 12.96(7)
C6 V1 C1 B1 -118.20(10)
C12 V1 C1 B1 42.86(8)
C15 V1 C1 B1 -49.55(8)
C5 V1 C1 B1 -145.76(8)
C3 V1 C1 B1 141.85(8)
C13 V1 C1 B1 52.79(11)
C4 V1 C1 B1 178.02(8)
C14 V1 C1 B1 -41.60(15)
C6 C1 C2 C3 1.40(14)
B1 C1 C2 C3 -155.75(10)
V1 C1 C2 C3 -55.13(9)
C6 C1 C2 V1 56.53(8)
B1 C1 C2 V1 -100.63(8)
C16 V1 C2 C3 -176.16(6)
C1 V1 C2 C3 133.24(9)
C11 V1 C2 C3 -146.67(6)
C6 V1 C2 C3 101.72(7)
C12 V1 C2 C3 -108.29(6)
C15 V1 C2 C3 176.31(10)
C5 V1 C2 C3 64.66(6)
C13 V1 C2 C3 -78.43(7)
C4 V1 C2 C3 28.04(6)
C14 V1 C2 C3 -66.88(12)
C16 V1 C2 C1 50.59(7)
C11 V1 C2 C1 80.08(6)
C6 V1 C2 C1 -31.52(6)
C12 V1 C2 C1 118.47(6)
C15 V1 C2 C1 43.07(13)
C5 V1 C2 C1 -68.58(6)
C3 V1 C2 C1 -133.24(9)
C13 V1 C2 C1 148.33(6)
C4 V1 C2 C1 -105.20(6)
C14 V1 C2 C1 159.88(9)
C1 C2 C3 C4 1.61(15)
V1 C2 C3 C4 -52.38(9)
C1 C2 C3 V1 53.99(9)
C2 V1 C3 C4 133.77(9)
C16 V1 C3 C4 143.04(10)
C1 V1 C3 C4 104.48(7)
C11 V1 C3 C4 175.59(6)
C6 V1 C3 C4 66.13(6)
C12 V1 C3 C4 -147.51(6)
C15 V1 C3 C4 -41.77(16)
C5 V1 C3 C4 29.18(6)
C13 V1 C3 C4 -108.50(6)
C14 V1 C3 C4 -74.10(7)
C16 V1 C3 C2 9.27(14)
C1 V1 C3 C2 -29.30(6)
C11 V1 C3 C2 41.81(8)
C6 V1 C3 C2 -67.65(6)
C12 V1 C3 C2 78.71(7)
C15 V1 C3 C2 -175.55(12)
C5 V1 C3 C2 -104.59(7)
C13 V1 C3 C2 117.72(6)
C4 V1 C3 C2 -133.77(9)
C14 V1 C3 C2 152.13(6)
C2 C3 C4 C5 -2.72(15)
V1 C3 C4 C5 -53.82(9)
C2 C3 C4 V1 51.11(9)
C2 V1 C4 C3 -28.47(6)
C16 V1 C4 C3 -148.00(9)
C1 V1 C4 C3 -66.27(6)
C11 V1 C4 C3 -11.56(15)
C6 V1 C4 C3 -103.25(7)
C12 V1 C4 C3 46.74(8)
C15 V1 C4 C3 165.41(6)
C5 V1 C4 C3 -132.11(9)
C13 V1 C4 C3 85.85(7)
C14 V1 C4 C3 126.48(6)
C2 V1 C4 C5 103.64(7)
C16 V1 C4 C5 -15.88(13)
C1 V1 C4 C5 65.85(7)
C11 V1 C4 C5 120.56(12)
C6 V1 C4 C5 28.87(6)
C12 V1 C4 C5 178.85(6)
C15 V1 C4 C5 -62.47(8)
C3 V1 C4 C5 132.11(9)
C13 V1 C4 C5 -142.04(6)
C14 V1 C4 C5 -101.40(7)
C3 C4 C5 C6 0.78(16)
V1 C4 C5 C6 -53.09(9)
C3 C4 C5 V1 53.87(9)
C2 V1 C5 C4 -66.00(7)
C16 V1 C5 C4 172.75(6)
C1 V1 C5 C4 -104.79(7)
C11 V1 C5 C4 -148.67(8)
C6 V1 C5 C4 -132.88(10)
C15 V1 C5 C4 134.08(7)
C3 V1 C5 C4 -29.09(6)
C13 V1 C5 C4 60.30(9)
C14 V1 C5 C4 95.14(7)
C2 V1 C5 C6 66.88(7)
C16 V1 C5 C6 -54.37(8)
C1 V1 C5 C6 28.09(7)
C11 V1 C5 C6 -15.79(12)
C15 V1 C5 C6 -93.03(7)
C3 V1 C5 C6 103.79(7)
C13 V1 C5 C6 -166.81(7)
C4 V1 C5 C6 132.88(10)
C14 V1 C5 C6 -131.97(7)
C4 C5 C6 C1 2.35(16)
V1 C5 C6 C1 -51.33(9)
C4 C5 C6 V1 53.68(9)
C2 C1 C6 C5 -3.37(15)
B1 C1 C6 C5 152.78(10)
V1 C1 C6 C5 52.30(9)
C2 C1 C6 V1 -55.67(8)
B1 C1 C6 V1 100.48(9)
C2 V1 C6 C5 -102.78(7)
C16 V1 C6 C5 134.90(7)
C1 V1 C6 C5 -134.80(10)
C11 V1 C6 C5 171.19(7)
C12 V1 C6 C5 -168.17(7)
C15 V1 C6 C5 97.91(7)
C3 V1 C6 C5 -65.29(7)
C4 V1 C6 C5 -28.65(7)
C14 V1 C6 C5 70.99(9)
C2 V1 C6 C1 32.02(6)
C16 V1 C6 C1 -90.30(6)
C11 V1 C6 C1 -54.01(7)
C12 V1 C6 C1 -33.37(10)
C15 V1 C6 C1 -127.30(6)
C5 V1 C6 C1 134.80(10)
C3 V1 C6 C1 69.51(6)
C4 V1 C6 C1 106.14(7)
C14 V1 C6 C1 -154.21(6)
C2 V1 C11 C12 93.33(6)
C16 V1 C11 C12 -128.41(8)
C1 V1 C11 C12 131.67(6)
C6 V1 C11 C12 161.83(6)
C15 V1 C11 C12 -99.84(6)
C5 V1 C11 C12 172.11(7)
C3 V1 C11 C12 69.18(7)
C13 V1 C11 C12 -27.41(6)
C4 V1 C11 C12 77.64(13)
C14 V1 C11 C12 -63.63(6)
C2 V1 C11 C16 -138.26(6)
C1 V1 C11 C16 -99.92(6)
C6 V1 C11 C16 -69.76(6)
C12 V1 C11 C16 128.41(8)
C15 V1 C11 C16 28.57(6)
C5 V1 C11 C16 -59.48(10)
C3 V1 C11 C16 -162.41(6)
C13 V1 C11 C16 101.00(6)
C4 V1 C11 C16 -153.95(11)
C14 V1 C11 C16 64.78(6)
C2 V1 C11 B2 -23.25(7)
C16 V1 C11 B2 115.00(9)
C1 V1 C11 B2 15.09(7)
C6 V1 C11 B2 45.25(8)
C12 V1 C11 B2 -116.58(9)
C15 V1 C11 B2 143.57(8)
C5 V1 C11 B2 55.53(11)
C3 V1 C11 B2 -47.40(8)
C13 V1 C11 B2 -143.99(8)
C4 V1 C11 B2 -38.94(15)
C14 V1 C11 B2 179.79(7)
C16 C11 C12 C13 -3.43(14)
B2 C11 C12 C13 152.85(10)
V1 C11 C12 C13 52.13(9)
C16 C11 C12 V1 -55.56(8)
B2 C11 C12 V1 100.72(9)
C2 V1 C12 C13 134.93(6)
C16 V1 C12 C13 -102.99(7)
C1 V1 C12 C13 171.50(6)
C11 V1 C12 C13 -134.99(9)
C6 V1 C12 C13 -166.93(7)
C15 V1 C12 C13 -65.46(6)
C3 V1 C12 C13 97.85(7)
C4 V1 C12 C13 70.72(8)
C14 V1 C12 C13 -28.70(6)
C2 V1 C12 C11 -90.08(6)
C16 V1 C12 C11 32.00(6)
C1 V1 C12 C11 -53.51(7)
C6 V1 C12 C11 -31.94(10)
C15 V1 C12 C11 69.53(6)
C3 V1 C12 C11 -127.16(6)
C13 V1 C12 C11 134.99(9)
C4 V1 C12 C11 -154.29(6)
C14 V1 C12 C11 106.29(7)
C11 C12 C13 C14 2.55(15)
V1 C12 C13 C14 53.73(9)
C11 C12 C13 V1 -51.19(9)
C2 V1 C13 C12 -54.63(7)
C16 V1 C13 C12 66.70(6)
C1 V1 C13 C12 -15.27(11)
C11 V1 C13 C12 27.96(6)
C15 V1 C13 C12 103.59(7)
C5 V1 C13 C12 -167.77(7)
C3 V1 C13 C12 -93.45(7)
C4 V1 C13 C12 -132.45(6)
C14 V1 C13 C12 132.86(9)
C2 V1 C13 C14 172.52(6)
C16 V1 C13 C14 -66.16(6)
C1 V1 C13 C14 -148.12(8)
C11 V1 C13 C14 -104.89(7)
C12 V1 C13 C14 -132.86(9)
C15 V1 C13 C14 -29.27(6)
C5 V1 C13 C14 59.37(9)
C3 V1 C13 C14 133.70(6)
C4 V1 C13 C14 94.69(7)
C12 C13 C14 C15 0.67(15)
V1 C13 C14 C15 53.92(9)
C12 C13 C14 V1 -53.25(9)
C2 V1 C14 C15 -148.46(9)
C16 V1 C14 C15 -28.34(6)
C1 V1 C14 C15 -10.89(15)
C11 V1 C14 C15 -66.15(6)
C6 V1 C14 C15 46.39(8)
C12 V1 C14 C15 -103.03(7)
C5 V1 C14 C15 85.57(7)
C3 V1 C14 C15 164.94(6)
C13 V1 C14 C15 -131.85(9)
C4 V1 C14 C15 126.15(6)
C2 V1 C14 C13 -16.61(13)
C16 V1 C14 C13 103.51(7)
C1 V1 C14 C13 120.96(12)
C11 V1 C14 C13 65.70(6)
C6 V1 C14 C13 178.24(6)
C12 V1 C14 C13 28.82(6)
C15 V1 C14 C13 131.85(9)
C5 V1 C14 C13 -142.58(6)
C3 V1 C14 C13 -63.21(8)
C4 V1 C14 C13 -102.00(7)
C13 C14 C15 C16 -2.84(15)
V1 C14 C15 C16 51.12(9)
C13 C14 C15 V1 -53.96(9)
C2 V1 C15 C16 10.49(14)
C1 V1 C15 C16 41.83(7)
C11 V1 C15 C16 -29.43(6)
C6 V1 C15 C16 78.53(7)
C12 V1 C15 C16 -67.74(6)
C5 V1 C15 C16 117.55(6)
C3 V1 C15 C16 -177.22(12)
C13 V1 C15 C16 -104.63(7)
C4 V1 C15 C16 151.60(6)
C14 V1 C15 C16 -133.96(9)
C2 V1 C15 C14 144.45(10)
C16 V1 C15 C14 133.96(9)
C1 V1 C15 C14 175.79(6)
C11 V1 C15 C14 104.53(7)
C6 V1 C15 C14 -147.51(6)
C12 V1 C15 C14 66.22(6)
C5 V1 C15 C14 -108.49(6)
C3 V1 C15 C14 -43.26(15)
C13 V1 C15 C14 29.33(6)
C4 V1 C15 C14 -74.45(7)
C14 C15 C16 C11 1.86(15)
V1 C15 C16 C11 54.25(9)
C14 C15 C16 V1 -52.38(9)
C12 C11 C16 C15 1.24(14)
B2 C11 C16 C15 -155.32(10)
V1 C11 C16 C15 -55.28(9)
C12 C11 C16 V1 56.52(8)
B2 C11 C16 V1 -100.04(8)
C2 V1 C16 C15 -175.65(6)
C1 V1 C16 C15 -146.50(6)
C11 V1 C16 C15 133.00(9)
C6 V1 C16 C15 -108.05(6)
C12 V1 C16 C15 101.54(7)
C5 V1 C16 C15 -78.25(7)
C3 V1 C16 C15 177.69(10)
C13 V1 C16 C15 64.63(6)
C4 V1 C16 C15 -67.25(12)
C14 V1 C16 C15 27.97(6)
C2 V1 C16 C11 51.35(7)
C1 V1 C16 C11 80.50(6)
C6 V1 C16 C11 118.94(6)
C12 V1 C16 C11 -31.46(6)
C15 V1 C16 C11 -133.00(9)
C5 V1 C16 C11 148.75(6)
C3 V1 C16 C11 44.69(13)
C13 V1 C16 C11 -68.37(6)
C4 V1 C16 C11 159.75(9)
C14 V1 C16 C11 -105.03(6)
C6 C1 B1 N1 51.49(15)
C2 C1 B1 N1 -152.52(11)
V1 C1 B1 N1 130.91(10)
C6 C1 B1 B2 -115.72(10)
C2 C1 B1 B2 40.26(12)
V1 C1 B1 B2 -36.30(10)
C1 B1 N1 C21 -172.59(10)
B2 B1 N1 C21 -7.73(18)
C1 B1 N1 C22 3.49(18)
B2 B1 N1 C22 168.35(11)
C12 C11 B2 N2 52.71(14)
C16 C11 B2 N2 -151.51(10)
V1 C11 B2 N2 131.82(9)
C12 C11 B2 B1 -116.86(10)
C16 C11 B2 B1 38.91(12)
V1 C11 B2 B1 -37.76(9)
N1 B1 B2 N2 74.64(16)
C1 B1 B2 N2 -118.65(12)
N1 B1 B2 C11 -116.59(12)
C1 B1 B2 C11 50.12(11)
C11 B2 N2 C31 -167.97(10)
B1 B2 N2 C31 -0.67(17)
C11 B2 N2 C32 6.93(16)
B1 B2 N2 C32 174.23(11)
